data_7120342
loop_
_publ_author_name
'Narayanam, Nagaraju'
'Fang, Wei-Hui'
'Chintakrinda, Kalpana'
'Zhang, Lei'
'Zhang, Jian'

_publ_section_title
;
 Deep Eutectic-Solvothermal Synthesis of Titanium-Oxo Clusters Protected
 by \p-Conjugate Chromophores
;
_journal_name_full 'Chem. Commun.'
_journal_paper_doi 10.1039/C7CC04388K
_journal_year 2017
_chemical_formula_sum 'C94 H82 O28 P4 Ti6'
_chemical_formula_weight 2070.76
_space_group_crystal_system monoclinic
_space_group_IT_number 15
_space_group_name_Hall '-C 2yc'
_space_group_name_H-M_alt 'C 1 2/c 1'
_symmetry_space_group_name_Hall '-C 2yc'
_symmetry_space_group_name_H-M 'C 1 2/c 1'
_atom_sites_solution_hydrogens geom
_audit_creation_method SHELXL-2014/7
_audit_update_record
;
2017-05-05 deposited with the CCDC.
2017-06-26 downloaded from the CCDC.
;
_cell_angle_alpha 90
_cell_angle_beta 97.922(3)
_cell_angle_gamma 90
_cell_formula_units_Z 4
_cell_length_a 25.8073(7)
_cell_length_b 15.8321(4)
_cell_length_c 21.8036(15)
_cell_measurement_reflns_used 2837
_cell_measurement_temperature 293(2)
_cell_measurement_theta_max 59.2800
_cell_measurement_theta_min 5.5790
_cell_volume 8823.6(7)
_computing_structure_refinement 'SHELXL-2014/7 (Sheldrick, 2014)'
_diffrn_ambient_temperature 293(2)
_diffrn_measured_fraction_theta_full 0.925
_diffrn_measured_fraction_theta_max 0.9995
_diffrn_measurement_device_type 'Bruker P4'
_diffrn_radiation_type CuK\a
_diffrn_radiation_wavelength 1.54178
_diffrn_reflns_av_R_equivalents 0.1274
_diffrn_reflns_av_unetI/netI 0.1688
_diffrn_reflns_Laue_measured_fraction_full 0.925
_diffrn_reflns_Laue_measured_fraction_max 0.9995
_diffrn_reflns_limit_h_max 13
_diffrn_reflns_limit_h_min -29
_diffrn_reflns_limit_k_max 18
_diffrn_reflns_limit_k_min -17
_diffrn_reflns_limit_l_max 24
_diffrn_reflns_limit_l_min -21
_diffrn_reflns_number 12441
_diffrn_reflns_point_group_measured_fraction_full 0.925
_diffrn_reflns_point_group_measured_fraction_max 0.9995
_diffrn_reflns_theta_full 62.240
_diffrn_reflns_theta_max 62.240
_diffrn_reflns_theta_min 3.458
_exptl_absorpt_coefficient_mu 5.797
_exptl_crystal_colour red
_exptl_crystal_density_diffrn 1.497
_exptl_crystal_description Rectangular
_exptl_crystal_F_000 3920
_exptl_crystal_size_max 0.18
_exptl_crystal_size_mid 0.16
_exptl_crystal_size_min 0.14
_refine_diff_density_max 0.642
_refine_diff_density_min -0.719
_refine_diff_density_rms 0.106
_refine_ls_extinction_coef 0.000017(16)
_refine_ls_extinction_expression Fc^*^=kFc[1+0.001xFc^2^\l^3^/sin(2\q)]^-1/4^
_refine_ls_extinction_method 'SHELXL-2014/7 (Sheldrick 2014'
_refine_ls_goodness_of_fit_ref 0.999
_refine_ls_hydrogen_treatment constr
_refine_ls_matrix_type full
_refine_ls_number_parameters 486
_refine_ls_number_reflns 6462
_refine_ls_number_restraints 0
_refine_ls_restrained_S_all 0.999
_refine_ls_R_factor_all 0.1979
_refine_ls_R_factor_gt 0.1183
_refine_ls_shift/su_max 0.000
_refine_ls_shift/su_mean 0.000
_refine_ls_structure_factor_coef Fsqd
_refine_ls_weighting_details 'w=1/[\s^2^(Fo^2^)+(0.1799P)^2^] where P=(Fo^2^+2Fc^2^)/3'
_refine_ls_weighting_scheme calc
_refine_ls_wR_factor_gt 0.2792
_refine_ls_wR_factor_ref 0.3534
_reflns_Friedel_coverage 0.000
_reflns_number_gt 3004
_reflns_number_total 6462
_reflns_threshold_expression 'I > 2\s(I)'
_cod_depositor_comments
;

2018-10-01
Z value and formula fixed to values more according to usual
chemical conventions.                 miguel
;
_cod_original_formula_sum 'C376 H0 Cl0 N0 O112 P16 Ti24'
_cod_original_formula_weight 7952.16
_cod_original_formula_units_Z 1
_cod_data_source_file c7cc04388k2.cif
_cod_data_source_block PTC-61
_cod_database_code 7120342
_shelx_shelxl_version_number 2014/7
_shelx_space_group_comment
;
The symmetry employed for this shelxl refinement is uniquely defined
by the following loop, which should always be used as a source of
symmetry information in preference to the above space-group names.
They are only intended as comments.
;

loop_
_space_group_symop_operation_xyz
'x, y, z'
'-x, y, -z+1/2'
'x+1/2, y+1/2, z'
'-x+1/2, y+1/2, -z+1/2'
'-x, -y, -z'
'x, -y, z-1/2'
'-x+1/2, -y+1/2, -z'
'x+1/2, -y+1/2, z-1/2'

loop_
_atom_site_label
_atom_site_type_symbol
_atom_site_fract_x
_atom_site_fract_y
_atom_site_fract_z
_atom_site_U_iso_or_equiv
_atom_site_adp_type
_atom_site_occupancy
_atom_site_site_symmetry_order
_atom_site_calc_flag
_atom_site_refinement_flags_posn
_atom_site_refinement_flags_adp
_atom_site_disorder_assembly
_atom_site_disorder_group
Ti1 Ti 0.20856(7) 0.09044(10) 0.02408(10) 0.0623(6) Uani 1 1 d . . . .
Ti3 Ti 0.35973(7) 0.24552(11) 0.00687(10) 0.0657(6) Uani 1 1 d . . . .
Ti4 Ti 0.19117(8) 0.21851(11) 0.13042(9) 0.0662(6) Uani 1 1 d . . . .
P7 P 0.30374(11) 0.15564(17) 0.11680(14) 0.0672(8) Uani 1 1 d . . . .
P8 P 0.29662(11) 0.10352(15) -0.07085(14) 0.0645(8) Uani 1 1 d . . . .
O1A O 0.4248(2) 0.2251(5) 0.0379(4) 0.084(2) Uani 1 1 d . . . .
O3 O 0.1798(3) 0.0943(4) 0.1085(3) 0.070(2) Uani 1 1 d . . . .
O5 O 0.2766(3) 0.0858(4) 0.0753(3) 0.0663(18) Uani 1 1 d . . . .
O6 O 0.3405(3) 0.1311(4) -0.0195(3) 0.0646(18) Uani 1 1 d . . . .
O7 O 0.2955(3) 0.1599(4) -0.1290(3) 0.0643(17) Uani 1 1 d . . . .
O8 O 0.2038(2) 0.2110(4) 0.0430(3) 0.0551(16) Uani 1 1 d . . . .
O10 O 0.2651(3) 0.1947(4) 0.1568(3) 0.0644(18) Uani 1 1 d . . . .
O12 O 0.3798(3) 0.2618(4) -0.0812(3) 0.0671(19) Uani 1 1 d . . . .
O16 O 0.1957(3) -0.0183(4) 0.0165(4) 0.076(2) Uani 1 1 d . . . .
O19 O 0.3286(3) 0.2250(4) 0.0817(3) 0.0682(19) Uani 1 1 d . . . .
O21 O 0.1696(3) 0.2129(5) 0.2031(4) 0.083(2) Uani 1 1 d . . . .
O23 O 0.1401(2) 0.1290(4) -0.0228(4) 0.0675(19) Uani 1 1 d . . . .
O24 O 0.2437(3) 0.1015(4) -0.0493(3) 0.0668(19) Uani 1 1 d . . . .
C1AA C 0.1942(9) -0.1070(10) 0.0176(11) 0.155(8) Uani 1 1 d . . . .
C100 C 0.5093(8) 0.2804(15) -0.1213(16) 0.243(17) Uani 1 1 d . . . .
H100 H 0.5346 0.3218 -0.1234 0.292 Uiso 1 1 calc R U A 3
C1M C 0.4355(6) 0.1589(9) -0.1151(8) 0.120(6) Uani 1 1 d . . . .
H1M H 0.4100 0.1180 -0.1129 0.144 Uiso 1 1 calc R U . .
C1P C 0.4831(9) 0.1393(12) -0.1345(13) 0.192(11) Uani 1 1 d . . . .
H1P H 0.4894 0.0845 -0.1468 0.230 Uiso 1 1 calc R U B 3
C101 C 0.0353(14) 0.0121(19) -0.0830(17) 0.227(14) Uani 1 1 d . . . .
H101 H 0.0103 -0.0209 -0.0674 0.273 Uiso 1 1 calc R U C 4
C3 C 0.2397(10) -0.1438(11) 0.0528(12) 0.195(10) Uani 1 1 d . . . .
H3A H 0.2693 -0.1073 0.0513 0.293 Uiso 1 1 calc R U . .
H3B H 0.2466 -0.1978 0.0356 0.293 Uiso 1 1 calc R U . .
H3C H 0.2338 -0.1508 0.0950 0.293 Uiso 1 1 calc R U . .
C26 C 0.3122(5) -0.0033(7) -0.0901(7) 0.080(3) Uani 1 1 d . . . .
C33 C 0.1562(12) -0.1162(11) 0.2137(10) 0.153(10) Uani 1 1 d . . . .
H33 H 0.1508 -0.1636 0.2372 0.184 Uiso 1 1 calc R U . .
C35 C 0.3548(5) 0.1093(7) 0.1706(6) 0.076(3) Uani 1 1 d . . . .
C36 C 0.1718(5) 0.0240(6) 0.1448(6) 0.071(3) Uani 1 1 d . . . .
C37 C 0.2945(8) -0.0338(9) -0.1481(9) 0.134(6) Uani 1 1 d . . . .
H37 H 0.2753 0.0002 -0.1777 0.161 Uiso 1 1 calc R U . .
C40 C 0.4278(5) 0.2405(8) -0.0994(7) 0.090(4) Uani 1 1 d . . . .
C42 C 0.1192(11) -0.0911(12) 0.1694(11) 0.163(10) Uani 1 1 d . . . .
H42 H 0.0889 -0.1232 0.1613 0.195 Uiso 1 1 calc R U . .
C45 C 0.2013(9) -0.0737(10) 0.2248(8) 0.130(6) Uani 1 1 d . . . .
H45 H 0.2270 -0.0911 0.2563 0.156 Uiso 1 1 calc R U . .
C49 C 0.3608(7) 0.0254(10) 0.1777(10) 0.144(7) Uani 1 1 d . . . .
H49 H 0.3388 -0.0114 0.1531 0.173 Uiso 1 1 calc R U . .
C55 C 0.1240(6) -0.0162(8) 0.1332(8) 0.107(5) Uani 1 1 d . . . .
H55 H 0.0969 0.0036 0.1042 0.129 Uiso 1 1 calc R U . .
C56 C 0.4014(7) -0.0072(12) 0.2235(11) 0.161(8) Uani 1 1 d . . . .
H56 H 0.4052 -0.0651 0.2296 0.193 Uiso 1 1 calc R U . .
C60 C 0.3431(7) -0.0512(9) -0.0497(8) 0.123(5) Uani 1 1 d . . . .
H60 H 0.3561 -0.0281 -0.0114 0.148 Uiso 1 1 calc R U . .
C62 C 0.4293(8) 0.128(2) 0.2461(12) 0.196(10) Uani 1 1 d . . . .
H62 H 0.4542 0.1632 0.2677 0.235 Uiso 1 1 calc R U . .
C63 C 0.3889(6) 0.1607(10) 0.2040(9) 0.120(5) Uani 1 1 d . . . .
H63 H 0.3855 0.2188 0.1990 0.144 Uiso 1 1 calc R U . .
C69 C 0.1063(5) 0.0867(8) -0.0689(7) 0.089(4) Uani 1 1 d . . . .
C72 C 0.3567(9) -0.1337(10) -0.0622(11) 0.158(8) Uani 1 1 d . . . .
H72 H 0.3789 -0.1653 -0.0339 0.189 Uiso 1 1 calc R U . .
C74 C 0.2097(6) -0.0035(8) 0.1892(7) 0.099(4) Uani 1 1 d . . . .
H74 H 0.2416 0.0246 0.1960 0.119 Uiso 1 1 calc R U . .
C76 C 0.4761(6) 0.1921(12) 0.0552(12) 0.166(9) Uani 1 1 d . . . .
C87 C 0.1738(9) 0.2757(15) 0.3013(9) 0.181(10) Uani 1 1 d . . . .
H87A H 0.2110 0.2686 0.3061 0.272 Uiso 1 1 calc R U . .
H87B H 0.1616 0.2675 0.3406 0.272 Uiso 1 1 calc R U . .
H87C H 0.1649 0.3317 0.2866 0.272 Uiso 1 1 calc R U . .
C91 C 0.4765(9) 0.1026(12) 0.0599(14) 0.213(13) Uani 1 1 d . . . .
H91A H 0.4573 0.0857 0.0926 0.320 Uiso 1 1 calc R U . .
H91B H 0.5119 0.0831 0.0689 0.320 Uiso 1 1 calc R U . .
H91C H 0.4605 0.0786 0.0215 0.320 Uiso 1 1 calc R U . .
C102 C 0.3359(9) -0.1656(10) -0.1177(12) 0.143(8) Uani 1 1 d . . . .
H102 H 0.3421 -0.2221 -0.1259 0.172 Uiso 1 1 calc R U . .
C115 C 0.4616(7) 0.3030(11) -0.1037(12) 0.189(12) Uani 1 1 d . . . .
H115 H 0.4537 0.3588 -0.0954 0.227 Uiso 1 1 calc R U . .
C118 C 0.3066(8) -0.1195(11) -0.1620(11) 0.154(8) Uani 1 1 d . . . .
H118 H 0.2946 -0.1428 -0.2005 0.185 Uiso 1 1 calc R U . .
C125 C 0.1159(9) 0.0866(14) -0.1251(9) 0.172(10) Uani 1 1 d . . . .
H125 H 0.1461 0.1126 -0.1347 0.206 Uiso 1 1 calc R U D 7
C155 C 0.0647(7) 0.0480(13) -0.0459(11) 0.140(8) Uani 1 1 d . . . .
H155 H 0.0604 0.0503 -0.0043 0.168 Uiso 1 1 calc R U . .
C158 C 0.1506(12) 0.2181(15) 0.2599(9) 0.202(13) Uani 1 1 d . . . .
C25B C 0.5202(10) 0.1993(17) -0.1356(11) 0.176(8) Uiso 1 1 d . . E 3
H25B H 0.5528 0.1852 -0.1461 0.211 Uiso 1 1 calc R U E 3
C0AA C 0.1246(11) 0.1503(19) 0.2756(14) 0.228(12) Uiso 1 1 d . . . .
H0AA H 0.0877 0.1615 0.2687 0.343 Uiso 1 1 calc R U . .
H0AB H 0.1352 0.1376 0.3185 0.343 Uiso 1 1 calc R U . .
H0AC H 0.1322 0.1030 0.2508 0.343 Uiso 1 1 calc R U . .
C7 C 0.5050(11) 0.2409(18) 0.0938(14) 0.231(13) Uiso 1 1 d . . . .
H7A H 0.5076 0.2956 0.0755 0.347 Uiso 1 1 calc R U . .
H7B H 0.5393 0.2168 0.1033 0.347 Uiso 1 1 calc R U . .
H7C H 0.4895 0.2462 0.1312 0.347 Uiso 1 1 calc R U . .
C12 C 0.1737(11) -0.1426(19) -0.0315(15) 0.231(12) Uiso 1 1 d . . . .
H12A H 0.1398 -0.1188 -0.0445 0.347 Uiso 1 1 calc R U . .
H12B H 0.1703 -0.2020 -0.0241 0.347 Uiso 1 1 calc R U . .
H12C H 0.1955 -0.1343 -0.0633 0.347 Uiso 1 1 calc R U . .
C20C C 0.0328(15) 0.013(2) -0.150(2) 0.250(14) Uiso 1 1 d . . F 4
C2AA C 0.4317(10) 0.0434(18) 0.2550(13) 0.170(8) Uiso 1 1 d . . . .
H2AA H 0.4567 0.0219 0.2858 0.204 Uiso 1 1 calc R U . .
C17F C 0.0860(14) 0.053(2) -0.1658(18) 0.248(13) Uiso 1 1 d . . F 7

loop_
_atom_site_aniso_label
_atom_site_aniso_U_11
_atom_site_aniso_U_22
_atom_site_aniso_U_33
_atom_site_aniso_U_23
_atom_site_aniso_U_13
_atom_site_aniso_U_12
Ti1 0.0710(12) 0.0494(9) 0.0714(13) 0.0006(8) 0.0277(11) -0.0056(8)
Ti3 0.0618(11) 0.0611(11) 0.0789(14) 0.0007(9) 0.0261(11) -0.0034(9)
Ti4 0.0801(13) 0.0592(10) 0.0661(13) -0.0016(9) 0.0341(11) -0.0050(9)
P7 0.0761(18) 0.0617(15) 0.0672(18) 0.0040(13) 0.0221(15) -0.0024(14)
P8 0.0722(17) 0.0534(13) 0.0739(19) -0.0036(12) 0.0320(16) 0.0009(12)
O1A 0.046(4) 0.088(5) 0.121(7) -0.003(5) 0.022(5) 0.007(4)
O3 0.097(5) 0.054(4) 0.069(5) 0.005(3) 0.048(4) -0.009(3)
O5 0.076(4) 0.055(4) 0.071(5) 0.002(3) 0.021(4) -0.002(3)
O6 0.068(4) 0.054(3) 0.076(5) 0.001(3) 0.026(4) 0.003(3)
O7 0.084(4) 0.060(4) 0.055(4) -0.008(3) 0.034(4) -0.008(3)
O8 0.059(4) 0.056(3) 0.056(4) 0.000(3) 0.028(3) -0.003(3)
O10 0.070(4) 0.069(4) 0.059(4) 0.000(3) 0.026(4) -0.001(3)
O12 0.066(4) 0.069(4) 0.075(5) 0.002(3) 0.041(4) -0.002(3)
O16 0.101(5) 0.045(3) 0.089(5) -0.003(3) 0.033(5) -0.016(3)
O19 0.078(4) 0.057(4) 0.076(5) 0.010(3) 0.031(4) -0.010(3)
O21 0.105(6) 0.080(5) 0.074(5) 0.002(4) 0.044(5) -0.008(4)
O23 0.061(4) 0.062(4) 0.086(5) -0.009(4) 0.033(4) -0.012(3)
O24 0.072(4) 0.068(4) 0.068(5) -0.003(3) 0.037(4) -0.006(3)
C1AA 0.212(19) 0.062(9) 0.175(19) -0.030(10) -0.033(17) -0.013(11)
C100 0.128(16) 0.139(17) 0.49(5) -0.04(2) 0.15(3) -0.039(13)
C1M 0.087(9) 0.111(10) 0.181(16) -0.037(11) 0.088(11) -0.010(8)
C1P 0.18(2) 0.108(13) 0.31(3) -0.069(17) 0.12(2) -0.017(13)
C101 0.26(3) 0.21(3) 0.24(4) 0.04(2) 0.13(3) -0.05(2)
C3 0.26(3) 0.075(11) 0.23(3) 0.005(13) -0.01(2) 0.040(14)
C26 0.091(8) 0.061(6) 0.095(9) -0.010(6) 0.033(8) 0.006(6)
C33 0.30(3) 0.089(11) 0.098(13) 0.001(10) 0.105(19) -0.040(15)
C35 0.088(8) 0.072(7) 0.070(7) -0.002(6) 0.025(7) -0.008(6)
C36 0.093(8) 0.062(6) 0.072(8) -0.002(5) 0.055(7) -0.015(6)
C37 0.207(17) 0.069(8) 0.131(15) -0.021(9) 0.039(14) 0.021(10)
C40 0.087(9) 0.085(8) 0.110(10) -0.003(7) 0.056(9) -0.012(7)
C42 0.26(3) 0.125(15) 0.121(16) -0.020(12) 0.075(19) -0.109(17)
C45 0.206(19) 0.087(10) 0.104(13) 0.024(9) 0.043(14) -0.009(11)
C49 0.147(13) 0.086(10) 0.18(2) 0.021(11) -0.027(14) -0.002(10)
C55 0.108(10) 0.089(9) 0.137(14) 0.000(8) 0.056(10) -0.023(8)
C56 0.149(14) 0.091(11) 0.22(2) 0.045(13) -0.071(15) 0.015(10)
C60 0.172(15) 0.073(8) 0.121(13) -0.005(8) 0.009(12) 0.034(10)
C62 0.150(17) 0.22(3) 0.19(2) -0.02(2) -0.063(17) 0.010(18)
C63 0.098(10) 0.099(10) 0.164(17) 0.002(11) 0.017(11) 0.003(9)
C69 0.090(9) 0.085(8) 0.095(11) -0.009(7) 0.023(9) -0.015(7)
C72 0.26(2) 0.075(10) 0.147(17) 0.000(11) 0.047(19) 0.044(13)
C74 0.130(11) 0.086(9) 0.080(9) 0.006(7) 0.011(9) -0.013(8)
C76 0.104(11) 0.112(14) 0.26(3) -0.014(15) -0.062(14) 0.001(10)
C87 0.23(2) 0.24(2) 0.086(13) -0.048(14) 0.065(16) -0.012(19)
C91 0.170(18) 0.107(14) 0.35(4) 0.000(18) -0.01(2) 0.060(13)
C102 0.190(19) 0.063(9) 0.19(2) -0.003(11) 0.069(18) 0.041(11)
C115 0.131(14) 0.116(12) 0.36(3) -0.059(16) 0.18(2) -0.038(11)
C118 0.202(19) 0.091(11) 0.168(19) -0.055(12) 0.016(17) 0.021(13)
C125 0.21(2) 0.21(2) 0.085(13) -0.040(12) -0.014(14) -0.131(18)
C155 0.129(14) 0.152(17) 0.138(17) -0.006(13) 0.011(13) -0.084(12)
C158 0.35(4) 0.19(2) 0.098(13) -0.044(13) 0.131(19) -0.13(2)

loop_
_atom_type_symbol
_atom_type_description
_atom_type_scat_dispersion_real
_atom_type_scat_dispersion_imag
_atom_type_scat_source
C C 0.0180 0.0090 'International Tables Vol C Tables 4.2.6.8 and 6.1.1.4'
H H 0.0000 0.0000 'International Tables Vol C Tables 4.2.6.8 and 6.1.1.4'
Cl Cl 0.3640 0.7020 'International Tables Vol C Tables 4.2.6.8 and 6.1.1.4'
N N 0.0310 0.0180 'International Tables Vol C Tables 4.2.6.8 and 6.1.1.4'
O O 0.0490 0.0320 'International Tables Vol C Tables 4.2.6.8 and 6.1.1.4'
P P 0.2950 0.4340 'International Tables Vol C Tables 4.2.6.8 and 6.1.1.4'
Ti Ti 0.2190 1.8070 'International Tables Vol C Tables 4.2.6.8 and 6.1.1.4'

loop_
_geom_angle_atom_site_label_1
_geom_angle_atom_site_label_2
_geom_angle_atom_site_label_3
_geom_angle
_geom_angle_site_symmetry_1
_geom_angle_site_symmetry_3
O16 Ti1 O5 99.2(3) . .
O16 Ti1 O24 96.6(3) . .
O5 Ti1 O24 89.3(3) . .
O16 Ti1 O8 163.2(3) . .
O5 Ti1 O8 89.7(3) . .
O24 Ti1 O8 97.7(3) . .
O16 Ti1 O23 96.2(3) . .
O5 Ti1 O23 164.3(3) . .
O24 Ti1 O23 91.8(3) . .
O8 Ti1 O23 74.6(3) . .
O16 Ti1 O3 91.5(3) . .
O5 Ti1 O3 84.1(3) . .
O24 Ti1 O3 170.4(3) . .
O8 Ti1 O3 75.2(2) . .
O23 Ti1 O3 92.6(3) . .
O16 Ti1 Ti3 133.9(3) . 7
O5 Ti1 Ti3 125.87(19) . 7
O24 Ti1 Ti3 93.4(2) . 7
O8 Ti1 Ti3 36.4(2) . 7
O23 Ti1 Ti3 38.41(19) . 7
O3 Ti1 Ti3 84.7(2) . 7
O1A Ti3 O19 97.5(4) . .
O1A Ti3 O6 97.7(3) . .
O19 Ti3 O6 88.5(3) . .
O1A Ti3 O8 164.1(3) . 7
O19 Ti3 O8 96.5(3) . 7
O6 Ti3 O8 90.2(3) . 7
O1A Ti3 O23 97.8(3) . 7
O19 Ti3 O23 90.6(3) . 7
O6 Ti3 O23 164.4(3) . 7
O8 Ti3 O23 74.4(3) 7 7
O1A Ti3 O12 91.9(4) . .
O19 Ti3 O12 169.7(3) . .
O6 Ti3 O12 85.8(3) . .
O8 Ti3 O12 74.9(3) 7 .
O23 Ti3 O12 92.4(3) 7 .
O1A Ti3 Ti4 130.7(3) . 7
O19 Ti3 Ti4 131.4(2) . 7
O6 Ti3 Ti4 80.3(2) . 7
O8 Ti3 Ti4 37.17(17) 7 7
O23 Ti3 Ti4 88.6(2) 7 7
O12 Ti3 Ti4 38.9(2) . 7
O21 Ti4 O10 98.2(4) . .
O21 Ti4 O7 98.2(3) . 7
O10 Ti4 O7 91.6(3) . 7
O21 Ti4 O8 169.0(3) . .
O10 Ti4 O8 89.3(3) . .
O7 Ti4 O8 89.5(2) 7 .
O21 Ti4 O12 96.4(4) . 7
O10 Ti4 O12 165.1(3) . 7
O7 Ti4 O12 89.3(3) 7 7
O8 Ti4 O12 75.8(3) . 7
O21 Ti4 O3 96.3(3) . .
O10 Ti4 O3 89.2(3) . .
O7 Ti4 O3 165.2(3) 7 .
O8 Ti4 O3 75.7(3) . .
O12 Ti4 O3 86.2(3) 7 .
O19 P7 O5 114.2(4) . .
O19 P7 O10 110.1(4) . .
O5 P7 O10 110.1(4) . .
O19 P7 C35 107.4(5) . .
O5 P7 C35 108.9(5) . .
O10 P7 C35 105.6(5) . .
O24 P8 O6 112.8(4) . .
O24 P8 O7 110.7(4) . .
O6 P8 O7 111.1(4) . .
O24 P8 C26 107.1(5) . .
O6 P8 C26 105.7(5) . .
O7 P8 C26 109.2(5) . .
C76 O1A Ti3 167.4(10) . .
C36 O3 Ti4 131.6(7) . .
C36 O3 Ti1 125.3(6) . .
Ti4 O3 Ti1 100.3(2) . .
P7 O5 Ti1 127.7(4) . .
P8 O6 Ti3 127.6(4) . .
P8 O7 Ti4 126.6(4) . 7
Ti1 O8 Ti3 107.3(3) . 7
Ti1 O8 Ti4 106.5(3) . .
Ti3 O8 Ti4 106.1(3) 7 .
P7 O10 Ti4 126.4(4) . .
C40 O12 Ti4 131.6(8) . 7
C40 O12 Ti3 125.4(8) . .
Ti4 O12 Ti3 100.8(3) 7 .
C1AA O16 Ti1 169.4(12) . .
P7 O19 Ti3 142.3(5) . .
C158 O21 Ti4 173.3(13) . .
C69 O23 Ti1 129.3(7) . .
C69 O23 Ti3 125.4(7) . 7
Ti1 O23 Ti3 103.3(3) . 7
P8 O24 Ti1 143.4(5) . .
C12 C1AA O16 116(2) . .
C12 C1AA C3 119(2) . .
O16 C1AA C3 113.1(16) . .
C25B C100 C115 121.8(19) . .
C25B C100 H100 119.1 . .
C115 C100 H100 119.1 . .
C40 C1M C1P 117.1(13) . .
C40 C1M H1M 121.5 . .
C1P C1M H1M 121.5 . .
C25B C1P C1M 120.5(18) . .
C25B C1P H1P 119.7 . .
C1M C1P H1P 119.7 . .
C155 C101 C20C 129(3) . .
C155 C101 H101 115.7 . .
C20C C101 H101 115.7 . .
C1AA C3 H3A 109.5 . .
C1AA C3 H3B 109.5 . .
H3A C3 H3B 109.5 . .
C1AA C3 H3C 109.5 . .
H3A C3 H3C 109.5 . .
H3B C3 H3C 109.5 . .
C60 C26 C37 119.9(12) . .
C60 C26 P8 120.6(11) . .
C37 C26 P8 119.3(11) . .
C42 C33 C45 120.3(18) . .
C42 C33 H33 119.9 . .
C45 C33 H33 119.9 . .
C63 C35 C49 118.8(15) . .
C63 C35 P7 118.4(11) . .
C49 C35 P7 122.8(12) . .
C74 C36 C55 121.6(12) . .
C74 C36 O3 120.9(11) . .
C55 C36 O3 117.5(13) . .
C26 C37 C118 118.3(17) . .
C26 C37 H37 120.8 . .
C118 C37 H37 120.8 . .
C115 C40 C1M 124.7(13) . .
C115 C40 O12 117.2(12) . .
C1M C40 O12 117.9(10) . .
C33 C42 C55 123(2) . .
C33 C42 H42 118.6 . .
C55 C42 H42 118.6 . .
C33 C45 C74 120(2) . .
C33 C45 H45 120.0 . .
C74 C45 H45 120.0 . .
C35 C49 C56 119.7(17) . .
C35 C49 H49 120.1 . .
C56 C49 H49 120.1 . .
C36 C55 C42 114.9(17) . .
C36 C55 H55 122.5 . .
C42 C55 H55 122.5 . .
C2AA C56 C49 119(2) . .
C2AA C56 H56 120.4 . .
C49 C56 H56 120.4 . .
C26 C60 C72 123.1(17) . .
C26 C60 H60 118.4 . .
C72 C60 H60 118.4 . .
C2AA C62 C63 119(2) . .
C2AA C62 H62 120.7 . .
C63 C62 H62 120.7 . .
C35 C63 C62 120.6(18) . .
C35 C63 H63 119.7 . .
C62 C63 H63 119.7 . .
C125 C69 C155 127.2(18) . .
C125 C69 O23 120.0(13) . .
C155 C69 O23 112.8(15) . .
C102 C72 C60 116.6(18) . .
C102 C72 H72 121.7 . .
C60 C72 H72 121.7 . .
C36 C74 C45 120.3(15) . .
C36 C74 H74 119.9 . .
C45 C74 H74 119.9 . .
C7 C76 C91 123(2) . .
C7 C76 O1A 112(2) . .
C91 C76 O1A 112.5(15) . .
C158 C87 H87A 109.5 . .
C158 C87 H87B 109.5 . .
H87A C87 H87B 109.5 . .
C158 C87 H87C 109.5 . .
H87A C87 H87C 109.5 . .
H87B C87 H87C 109.5 . .
C76 C91 H91A 109.5 . .
C76 C91 H91B 109.5 . .
H91A C91 H91B 109.5 . .
C76 C91 H91C 109.5 . .
H91A C91 H91C 109.5 . .
H91B C91 H91C 109.5 . .
C72 C102 C118 123.3(16) . .
C72 C102 H102 118.3 . .
C118 C102 H102 118.3 . .
C40 C115 C100 116.3(16) . .
C40 C115 H115 121.9 . .
C100 C115 H115 121.9 . .
C102 C118 C37 118.4(18) . .
C102 C118 H118 120.8 . .
C37 C118 H118 120.8 . .
C17F C125 C69 121(3) . .
C17F C125 H125 119.6 . .
C69 C125 H125 119.6 . .
C101 C155 C69 115(3) . .
C101 C155 H155 122.5 . .
C69 C155 H155 122.5 . .
C0AA C158 C87 124(2) . .
C0AA C158 O21 115(2) . .
C87 C158 O21 117.0(17) . .
C1P C25B C100 119(2) . .
C1P C25B H25B 120.3 . .
C100 C25B H25B 120.3 . .
C158 C0AA H0AA 109.5 . .
C158 C0AA H0AB 109.5 . .
H0AA C0AA H0AB 109.5 . .
C158 C0AA H0AC 109.5 . .
H0AA C0AA H0AC 109.5 . .
H0AB C0AA H0AC 109.5 . .
C76 C7 H7A 109.5 . .
C76 C7 H7B 109.5 . .
H7A C7 H7B 109.5 . .
C76 C7 H7C 109.5 . .
H7A C7 H7C 109.5 . .
H7B C7 H7C 109.5 . .
C1AA C12 H12A 109.5 . .
C1AA C12 H12B 109.5 . .
H12A C12 H12B 109.5 . .
C1AA C12 H12C 109.5 . .
H12A C12 H12C 109.5 . .
H12B C12 H12C 109.5 . .
C101 C20C C17F 107(3) . .
C56 C2AA C62 123(3) . .
C56 C2AA H2AA 118.7 . .
C62 C2AA H2AA 118.7 . .
C125 C17F C20C 120(3) . .

loop_
_geom_bond_atom_site_label_1
_geom_bond_atom_site_label_2
_geom_bond_distance
_geom_bond_site_symmetry_2
Ti1 O16 1.757(6) .
Ti1 O5 1.948(7) .
Ti1 O24 1.953(7) .
Ti1 O8 1.960(6) .
Ti1 O23 2.010(7) .
Ti1 O3 2.078(7) .
Ti1 Ti3 3.159(3) 7
Ti3 O1A 1.751(7) .
Ti3 O19 1.943(7) .
Ti3 O6 1.945(6) .
Ti3 O8 1.963(7) 7
Ti3 O23 2.017(7) 7
Ti3 O12 2.072(7) .
Ti3 Ti4 3.151(3) 7
Ti4 O21 1.752(7) .
Ti4 O10 1.951(7) .
Ti4 O7 1.957(6) 7
Ti4 O8 1.981(6) .
Ti4 O12 2.015(8) 7
Ti4 O3 2.036(6) .
P7 O19 1.529(6) .
P7 O5 1.536(7) .
P7 O10 1.542(7) .
P7 C35 1.796(13) .
P8 O24 1.504(7) .
P8 O6 1.541(8) .
P8 O7 1.548(7) .
P8 C26 1.801(11) .
O1A C76 1.426(17) .
O3 C36 1.398(12) .
O7 Ti4 1.957(6) 7
O8 Ti3 1.962(7) 7
O12 C40 1.394(13) .
O12 Ti4 2.015(8) 7
O16 C1AA 1.404(16) .
O21 C158 1.396(17) .
O23 C69 1.406(15) .
O23 Ti3 2.017(7) 7
C1AA C12 1.26(3) .
C1AA C3 1.44(3) .
C100 C25B 1.36(3) .
C100 C115 1.39(2) .
C100 H100 0.9300 .
C1M C40 1.357(16) .
C1M C1P 1.39(2) .
C1M H1M 0.9300 .
C1P C25B 1.35(3) .
C1P H1P 0.9300 .
C101 C155 1.18(4) .
C101 C20C 1.46(4) .
C101 H101 0.9300 .
C3 H3A 0.9600 .
C3 H3B 0.9600 .
C3 H3C 0.9600 .
C26 C60 1.340(19) .
C26 C37 1.37(2) .
C33 C42 1.32(3) .
C33 C45 1.34(3) .
C33 H33 0.9300 .
C35 C63 1.34(2) .
C35 C49 1.343(18) .
C36 C74 1.351(17) .
C36 C55 1.381(17) .
C37 C118 1.433(19) .
C37 H37 0.9300 .
C40 C115 1.331(17) .
C42 C55 1.44(2) .
C42 H42 0.9300 .
C45 C74 1.389(19) .
C45 H45 0.9300 .
C49 C56 1.44(2) .
C49 H49 0.9300 .
C55 H55 0.9300 .
C56 C2AA 1.26(3) .
C56 H56 0.9300 .
C60 C72 1.39(2) .
C60 H60 0.9300 .
C62 C2AA 1.35(3) .
C62 C63 1.39(3) .
C62 H62 0.9300 .
C63 H63 0.9300 .
C69 C125 1.28(2) .
C69 C155 1.39(2) .
C72 C102 1.35(3) .
C72 H72 0.9300 .
C74 H74 0.9300 .
C76 C7 1.30(3) .
C76 C91 1.42(2) .
C87 C158 1.36(3) .
C87 H87A 0.9600 .
C87 H87B 0.9600 .
C87 H87C 0.9600 .
C91 H91A 0.9600 .
C91 H91B 0.9600 .
C91 H91C 0.9600 .
C102 C118 1.36(3) .
C102 H102 0.9300 .
C115 H115 0.9300 .
C118 H118 0.9300 .
C125 C17F 1.22(4) .
C125 H125 0.9300 .
C155 H155 0.9300 .
C158 C0AA 1.34(3) .
C25B H25B 0.9300 .
C0AA H0AA 0.9600 .
C0AA H0AB 0.9600 .
C0AA H0AC 0.9600 .
C7 H7A 0.9600 .
C7 H7B 0.9600 .
C7 H7C 0.9600 .
C12 H12A 0.9600 .
C12 H12B 0.9600 .
C12 H12C 0.9600 .
C20C C17F 1.59(4) .
C2AA H2AA 0.9300 .
